data_8106808
loop_
_publ_author_name
'Wang, Xin-Ling'
'Li, Hong-Mei'

_publ_section_title
;
 Crystal structure of 4-(1H-imidazol-1-yl)-6-pyrimidinylferrocene,
 C17H14FeN4
;
_journal_issue 1
_journal_name_full 'Zeitschrift f\"ur Kristallographie - New Crystal Structures'
_journal_page_first 141
_journal_page_last 143
_journal_paper_doi 10.1515/ncrs-2015-0062
_journal_volume 231
_journal_year 2016
_chemical_formula_sum 'C17 H14 Fe N4'
_chemical_formula_weight 330.17
_space_group_IT_number 14
_space_group_name_Hall '-P 2ybc'
_space_group_name_H-M_alt 'P 1 21/c 1'
_symmetry_cell_setting monoclinic
_symmetry_space_group_name_H-M 'P 1 21/c 1'
_atom_sites_solution_hydrogens geom
_atom_sites_solution_primary direct
_atom_sites_solution_secondary difmap
_cell_angle_alpha 90.00
_cell_angle_beta 101.1540(10)
_cell_angle_gamma 90.00
_cell_formula_units_Z 4
_cell_length_a 11.8213(11)
_cell_length_b 10.3610(10)
_cell_length_c 11.8552(11)
_cell_measurement_reflns_used 6338
_cell_measurement_temperature 296(2)
_cell_measurement_theta_max 28.16
_cell_measurement_theta_min 2.63
_cell_volume 1424.6(2)
_computing_cell_refinement 'Bruker SMART'
_computing_data_collection 'Bruker SMART'
_computing_data_reduction 'Bruker SAINT'
_computing_molecular_graphics 'Bruker SHELXTL'
_computing_publication_material 'Bruker SHELXTL'
_computing_structure_refinement 'SHELXL-97 (Sheldrick, 1997)'
_computing_structure_solution 'SHELXS-97 (Sheldrick, 1990)'
_diffrn_ambient_temperature 296(2)
_diffrn_measured_fraction_theta_full 0.999
_diffrn_measured_fraction_theta_max 0.999
_diffrn_measurement_device_type 'Bruker SMART APEX CCD'
_diffrn_measurement_method 'phi and omega scans'
_diffrn_radiation_monochromator graphite
_diffrn_radiation_source 'fine-focus sealed tube'
_diffrn_radiation_type MoK\a
_diffrn_radiation_wavelength 0.71073
_diffrn_reflns_av_R_equivalents 0.0156
_diffrn_reflns_av_sigmaI/netI 0.0135
_diffrn_reflns_limit_h_max 14
_diffrn_reflns_limit_h_min -13
_diffrn_reflns_limit_k_max 12
_diffrn_reflns_limit_k_min -12
_diffrn_reflns_limit_l_max 14
_diffrn_reflns_limit_l_min -14
_diffrn_reflns_number 10530
_diffrn_reflns_theta_full 25.50
_diffrn_reflns_theta_max 25.50
_diffrn_reflns_theta_min 2.63
_diffrn_standards_decay_% 0
_diffrn_standards_interval_count 0
_diffrn_standards_interval_time 0
_diffrn_standards_number 0
_exptl_absorpt_coefficient_mu 1.059
_exptl_absorpt_correction_T_max 0.8161
_exptl_absorpt_correction_T_min 0.7213
_exptl_absorpt_correction_type multi-scan
_exptl_absorpt_process_details sadabs
_exptl_crystal_colour brown
_exptl_crystal_density_diffrn 1.539
_exptl_crystal_density_method 'not measured'
_exptl_crystal_description block
_exptl_crystal_F_000 680
_exptl_crystal_size_max 0.33
_exptl_crystal_size_mid 0.21
_exptl_crystal_size_min 0.20
_refine_diff_density_max 0.191
_refine_diff_density_min -0.263
_refine_diff_density_rms 0.045
_refine_ls_extinction_method none
_refine_ls_goodness_of_fit_ref 1.050
_refine_ls_hydrogen_treatment constr
_refine_ls_matrix_type full
_refine_ls_number_parameters 199
_refine_ls_number_reflns 2650
_refine_ls_number_restraints 0
_refine_ls_restrained_S_all 1.050
_refine_ls_R_factor_all 0.0261
_refine_ls_R_factor_gt 0.0233
_refine_ls_shift/su_max 0.000
_refine_ls_shift/su_mean 0.000
_refine_ls_structure_factor_coef Fsqd
_refine_ls_weighting_details 'calc w=1/[\s^2^(Fo^2^)+(0.0368P)^2^+0.3943P] where P=(Fo^2^+2Fc^2^)/3'
_refine_ls_weighting_scheme calc
_refine_ls_wR_factor_gt 0.0632
_refine_ls_wR_factor_ref 0.0653
_reflns_number_gt 2425
_reflns_number_total 2650
_reflns_threshold_expression >2sigma(I)
_cod_data_source_file suppl_ncrs-2015-0062_suppl.cif
_cod_data_source_block f
_cod_depositor_comments
;
The following automatic conversions were performed:

data item '_symmetry_cell_setting' value 'Monoclinic' was changed to
'monoclinic' in accordance with the built-in table derived from the
CIF Core dictionary named 'cif_core.dic' version 2.4.5 last updated
on 2014-11-21.

Automatic conversion script
Id: cif_fix_values 8738 2021-04-28 16:35:53Z antanas 
;
_cod_original_sg_symbol_H-M P2(1)/c
_cod_database_code 8106808

loop_
_symmetry_equiv_pos_as_xyz
'x, y, z'
'-x, y+1/2, -z+1/2'
'-x, -y, -z'
'x, -y-1/2, z-1/2'

loop_
_atom_site_label
_atom_site_type_symbol
_atom_site_fract_x
_atom_site_fract_y
_atom_site_fract_z
_atom_site_U_iso_or_equiv
_atom_site_adp_type
_atom_site_occupancy
_atom_site_symmetry_multiplicity
_atom_site_calc_flag
_atom_site_refinement_flags
_atom_site_disorder_assembly
_atom_site_disorder_group
Fe1 Fe 0.848946(17) 0.02241(2) 0.667739(19) 0.03392(9) Uani 1 1 d . . .
N1 N 0.67317(12) 0.11121(14) 0.37793(11) 0.0412(3) Uani 1 1 d . . .
N2 N 0.53709(11) 0.28127(13) 0.32227(11) 0.0385(3) Uani 1 1 d . . .
N3 N 0.41935(10) 0.35722(12) 0.44337(10) 0.0332(3) Uani 1 1 d . . .
N4 N 0.28706(14) 0.51157(15) 0.40682(14) 0.0505(4) Uani 1 1 d . . .
C1 C 0.69519(13) -0.00033(14) 0.55719(13) 0.0318(3) Uani 1 1 d . . .
C2 C 0.77899(14) -0.08832(16) 0.52871(14) 0.0397(4) Uani 1 1 d . . .
H2 H 0.8055 -0.0920 0.4554 0.048 Uiso 1 1 calc R . .
C3 C 0.81707(14) -0.16827(16) 0.62480(16) 0.0439(4) Uani 1 1 d . . .
H3 H 0.8753 -0.2364 0.6299 0.053 Uiso 1 1 calc R . .
C4 C 0.75851(14) -0.13200(16) 0.71331(15) 0.0413(4) Uani 1 1 d . . .
H4 H 0.7692 -0.1709 0.7900 0.050 Uiso 1 1 calc R . .
C5 C 0.68279(13) -0.02794(15) 0.67284(14) 0.0342(3) Uani 1 1 d . . .
H5 H 0.6314 0.0164 0.7159 0.041 Uiso 1 1 calc R . .
C6 C 0.89449(15) 0.21314(17) 0.6740(2) 0.0565(5) Uani 1 1 d . . .
H6 H 0.8459 0.2847 0.6389 0.068 Uiso 1 1 calc R . .
C7 C 0.90055(16) 0.1651(2) 0.78642(19) 0.0568(5) Uani 1 1 d . . .
H7 H 0.8571 0.1973 0.8431 0.068 Uiso 1 1 calc R . .
C8 C 0.98088(16) 0.0617(2) 0.80262(18) 0.0572(5) Uani 1 1 d . . .
H8 H 1.0025 0.0099 0.8726 0.069 Uiso 1 1 calc R . .
C9 C 1.02455(15) 0.04694(19) 0.7007(2) 0.0540(5) Uani 1 1 d . . .
H9 H 1.0816 -0.0171 0.6874 0.065 Uiso 1 1 calc R . .
C10 C 0.97120(15) 0.14025(19) 0.62094(19) 0.0546(5) Uani 1 1 d . . .
H10 H 0.9849 0.1525 0.5427 0.065 Uiso 1 1 calc R . .
C11 C 0.63843(12) 0.10027(14) 0.48002(12) 0.0308(3) Uani 1 1 d . . .
C12 C 0.55205(12) 0.17955(14) 0.50583(12) 0.0304(3) Uani 1 1 d . . .
H12 H 0.5269 0.1721 0.5752 0.037 Uiso 1 1 calc R . .
C13 C 0.50502(12) 0.26999(14) 0.42423(12) 0.0307(3) Uani 1 1 d . . .
C14 C 0.61984(15) 0.19991(18) 0.30655(14) 0.0429(4) Uani 1 1 d . . .
H14 H 0.6432 0.2062 0.2362 0.051 Uiso 1 1 calc R . .
C15 C 0.37914(14) 0.37829(17) 0.54372(14) 0.0419(4) Uani 1 1 d . . .
H15 H 0.4022 0.3362 0.6137 0.050 Uiso 1 1 calc R . .
C16 C 0.29951(16) 0.47257(17) 0.51938(16) 0.0466(4) Uani 1 1 d . . .
H16 H 0.2584 0.5067 0.5719 0.056 Uiso 1 1 calc R . .
C17 C 0.35929(15) 0.44047(17) 0.36393(15) 0.0441(4) Uani 1 1 d . . .
H17 H 0.3689 0.4457 0.2880 0.053 Uiso 1 1 calc R . .

loop_
_atom_site_aniso_label
_atom_site_aniso_U_11
_atom_site_aniso_U_22
_atom_site_aniso_U_33
_atom_site_aniso_U_23
_atom_site_aniso_U_13
_atom_site_aniso_U_12
Fe1 0.02554(13) 0.02878(14) 0.04509(16) 0.00081(9) 0.00101(9) -0.00082(8)
N1 0.0431(8) 0.0476(8) 0.0342(7) -0.0013(6) 0.0105(6) 0.0070(6)
N2 0.0421(7) 0.0404(7) 0.0331(7) 0.0023(6) 0.0075(6) 0.0014(6)
N3 0.0318(7) 0.0320(7) 0.0343(7) 0.0004(5) 0.0028(5) 0.0015(5)
N4 0.0490(9) 0.0415(8) 0.0585(10) 0.0037(7) 0.0046(7) 0.0131(7)
C1 0.0263(7) 0.0314(8) 0.0361(8) -0.0042(6) 0.0022(6) -0.0019(6)
C2 0.0355(8) 0.0359(9) 0.0470(9) -0.0085(7) 0.0062(7) 0.0016(7)
C3 0.0368(8) 0.0280(8) 0.0636(11) -0.0022(8) 0.0012(8) 0.0029(7)
C4 0.0392(9) 0.0329(8) 0.0486(9) 0.0067(7) 0.0009(7) -0.0053(7)
C5 0.0288(8) 0.0338(8) 0.0392(8) 0.0004(6) 0.0049(6) -0.0050(6)
C6 0.0347(9) 0.0284(9) 0.1004(16) 0.0028(9) -0.0018(9) -0.0059(7)
C7 0.0448(10) 0.0504(11) 0.0721(13) -0.0215(10) 0.0036(9) -0.0131(9)
C8 0.0428(10) 0.0543(11) 0.0645(12) -0.0003(10) -0.0144(9) -0.0112(9)
C9 0.0268(8) 0.0464(10) 0.0848(15) 0.0004(10) 0.0009(9) -0.0028(7)
C10 0.0367(9) 0.0499(11) 0.0772(13) 0.0104(10) 0.0112(9) -0.0093(8)
C11 0.0280(7) 0.0323(8) 0.0306(7) -0.0050(6) 0.0019(6) -0.0044(6)
C12 0.0287(7) 0.0337(8) 0.0282(7) -0.0024(6) 0.0036(5) -0.0020(6)
C13 0.0281(7) 0.0303(8) 0.0321(7) -0.0037(6) 0.0019(6) -0.0040(6)
C14 0.0488(9) 0.0497(10) 0.0323(8) 0.0009(7) 0.0132(7) 0.0031(8)
C15 0.0416(9) 0.0471(10) 0.0362(8) -0.0010(7) 0.0060(7) 0.0077(7)
C16 0.0437(10) 0.0460(10) 0.0499(10) -0.0071(8) 0.0082(8) 0.0072(8)
C17 0.0493(10) 0.0387(9) 0.0424(9) 0.0064(7) 0.0038(7) 0.0066(8)

loop_
_atom_type_symbol
_atom_type_description
_atom_type_scat_dispersion_real
_atom_type_scat_dispersion_imag
_atom_type_scat_source
C C 0.0033 0.0016 'International Tables Vol C Tables 4.2.6.8 and 6.1.1.4'
H H 0.0000 0.0000 'International Tables Vol C Tables 4.2.6.8 and 6.1.1.4'
N N 0.0061 0.0033 'International Tables Vol C Tables 4.2.6.8 and 6.1.1.4'
Fe Fe 0.3463 0.8444 'International Tables Vol C Tables 4.2.6.8 and 6.1.1.4'

loop_
_geom_angle_atom_site_label_1
_geom_angle_atom_site_label_2
_geom_angle_atom_site_label_3
_geom_angle
_geom_angle_site_symmetry_1
_geom_angle_site_symmetry_3
C1 Fe1 C5 41.17(6) . .
C1 Fe1 C6 109.31(7) . .
C5 Fe1 C6 119.53(7) . .
C1 Fe1 C2 41.09(6) . .
C5 Fe1 C2 68.90(7) . .
C6 Fe1 C2 129.29(8) . .
C1 Fe1 C8 167.18(8) . .
C5 Fe1 C8 128.23(8) . .
C6 Fe1 C8 67.91(8) . .
C2 Fe1 C8 150.31(8) . .
C1 Fe1 C10 118.86(7) . .
C5 Fe1 C10 153.14(7) . .
C6 Fe1 C10 40.51(8) . .
C2 Fe1 C10 108.20(8) . .
C8 Fe1 C10 67.80(9) . .
C1 Fe1 C7 129.37(7) . .
C5 Fe1 C7 108.88(7) . .
C6 Fe1 C7 40.30(8) . .
C2 Fe1 C7 167.63(8) . .
C8 Fe1 C7 40.54(8) . .
C10 Fe1 C7 67.93(9) . .
C1 Fe1 C9 151.62(8) . .
C5 Fe1 C9 165.49(8) . .
C6 Fe1 C9 67.92(8) . .
C2 Fe1 C9 117.31(8) . .
C8 Fe1 C9 40.28(8) . .
C10 Fe1 C9 40.30(8) . .
C7 Fe1 C9 67.95(8) . .
C1 Fe1 C4 68.55(6) . .
C5 Fe1 C4 40.66(6) . .
C6 Fe1 C4 152.83(8) . .
C2 Fe1 C4 68.00(7) . .
C8 Fe1 C4 107.84(8) . .
C10 Fe1 C4 164.99(7) . .
C7 Fe1 C4 118.82(8) . .
C9 Fe1 C4 127.25(7) . .
C1 Fe1 C3 68.41(6) . .
C5 Fe1 C3 68.36(6) . .
C6 Fe1 C3 166.23(8) . .
C2 Fe1 C3 40.19(7) . .
C8 Fe1 C3 117.39(8) . .
C10 Fe1 C3 127.63(8) . .
C7 Fe1 C3 151.44(8) . .
C9 Fe1 C3 107.23(7) . .
C4 Fe1 C3 40.28(7) . .
C14 N1 C11 116.08(14) . .
C14 N2 C13 114.50(14) . .
C17 N3 C15 105.88(13) . .
C17 N3 C13 125.92(14) . .
C15 N3 C13 128.19(13) . .
C17 N4 C16 104.92(15) . .
C2 C1 C5 107.53(14) . .
C2 C1 C11 124.09(14) . .
C5 C1 C11 128.36(14) . .
C2 C1 Fe1 69.77(9) . .
C5 C1 Fe1 69.64(9) . .
C11 C1 Fe1 124.36(10) . .
C3 C2 C1 108.08(14) . .
C3 C2 Fe1 70.28(9) . .
C1 C2 Fe1 69.14(9) . .
C3 C2 H2 126.0 . .
C1 C2 H2 126.0 . .
Fe1 C2 H2 126.0 . .
C2 C3 C4 108.51(14) . .
C2 C3 Fe1 69.53(9) . .
C4 C3 Fe1 69.75(9) . .
C2 C3 H3 125.7 . .
C4 C3 H3 125.7 . .
Fe1 C3 H3 125.7 . .
C3 C4 C5 108.48(15) . .
C3 C4 Fe1 69.97(9) . .
C5 C4 Fe1 69.32(9) . .
C3 C4 H4 125.8 . .
C5 C4 H4 125.8 . .
Fe1 C4 H4 125.8 . .
C4 C5 C1 107.40(14) . .
C4 C5 Fe1 70.02(9) . .
C1 C5 Fe1 69.19(8) . .
C4 C5 H5 126.3 . .
C1 C5 H5 126.3 . .
Fe1 C5 H5 126.3 . .
C7 C6 C10 108.14(17) . .
C7 C6 Fe1 70.05(11) . .
C10 C6 Fe1 69.86(10) . .
C7 C6 H6 125.9 . .
C10 C6 H6 125.9 . .
Fe1 C6 H6 125.9 . .
C6 C7 C8 107.71(19) . .
C6 C7 Fe1 69.66(11) . .
C8 C7 Fe1 69.59(11) . .
C6 C7 H7 126.1 . .
C8 C7 H7 126.1 . .
Fe1 C7 H7 126.1 . .
C9 C8 C7 108.18(19) . .
C9 C8 Fe1 70.07(10) . .
C7 C8 Fe1 69.88(10) . .
C9 C8 H8 125.9 . .
C7 C8 H8 125.9 . .
Fe1 C8 H8 125.9 . .
C8 C9 C10 107.98(18) . .
C8 C9 Fe1 69.66(10) . .
C10 C9 Fe1 69.71(10) . .
C8 C9 H9 126.0 . .
C10 C9 H9 126.0 . .
Fe1 C9 H9 126.0 . .
C9 C10 C6 107.98(19) . .
C9 C10 Fe1 69.99(10) . .
C6 C10 Fe1 69.63(10) . .
C9 C10 H10 126.0 . .
C6 C10 H10 126.0 . .
Fe1 C10 H10 126.0 . .
N1 C11 C12 120.62(14) . .
N1 C11 C1 115.89(13) . .
C12 C11 C1 123.48(13) . .
C13 C12 C11 117.34(13) . .
C13 C12 H12 121.3 . .
C11 C12 H12 121.3 . .
N2 C13 C12 122.96(14) . .
N2 C13 N3 115.29(13) . .
C12 C13 N3 121.75(13) . .
N1 C14 N2 128.47(15) . .
N1 C14 H14 115.8 . .
N2 C14 H14 115.8 . .
C16 C15 N3 105.82(15) . .
C16 C15 H15 127.1 . .
N3 C15 H15 127.1 . .
C15 C16 N4 111.09(16) . .
C15 C16 H16 124.5 . .
N4 C16 H16 124.5 . .
N4 C17 N3 112.29(16) . .
N4 C17 H17 123.9 . .
N3 C17 H17 123.9 . .

loop_
_geom_bond_atom_site_label_1
_geom_bond_atom_site_label_2
_geom_bond_distance
_geom_bond_site_symmetry_2
Fe1 C1 2.0384(15) .
Fe1 C5 2.0444(15) .
Fe1 C6 2.0458(17) .
Fe1 C2 2.0468(16) .
Fe1 C8 2.0471(18) .
Fe1 C10 2.0488(18) .
Fe1 C7 2.0509(19) .
Fe1 C9 2.0525(17) .
Fe1 C4 2.0537(16) .
Fe1 C3 2.0566(17) .
N1 C14 1.323(2) .
N1 C11 1.3560(19) .
N2 C14 1.331(2) .
N2 C13 1.3401(19) .
N3 C17 1.370(2) .
N3 C15 1.381(2) .
N3 C13 1.4081(19) .
N4 C17 1.303(2) .
N4 C16 1.375(2) .
C1 C2 1.434(2) .
C1 C5 1.436(2) .
C1 C11 1.462(2) .
C2 C3 1.410(2) .
C2 H2 0.9800 .
C3 C4 1.415(2) .
C3 H3 0.9800 .
C4 C5 1.424(2) .
C4 H4 0.9800 .
C5 H5 0.9800 .
C6 C7 1.411(3) .
C6 C10 1.418(3) .
C6 H6 0.9800 .
C7 C8 1.420(3) .
C7 H7 0.9800 .
C8 C9 1.412(3) .
C8 H8 0.9800 .
C9 C10 1.413(3) .
C9 H9 0.9800 .
C10 H10 0.9800 .
C11 C12 1.390(2) .
C12 C13 1.384(2) .
C12 H12 0.9300 .
C14 H14 0.9300 .
C15 C16 1.349(2) .
C15 H15 0.9300 .
C16 H16 0.9300 .
C17 H17 0.9300 .

loop_
_geom_torsion_atom_site_label_1
_geom_torsion_atom_site_label_2
_geom_torsion_atom_site_label_3
_geom_torsion_atom_site_label_4
_geom_torsion
_geom_torsion_site_symmetry_1
_geom_torsion_site_symmetry_2
_geom_torsion_site_symmetry_3
_geom_torsion_site_symmetry_4
C5 Fe1 C1 C2 -118.62(13) . . . .
C6 Fe1 C1 C2 128.25(11) . . . .
C8 Fe1 C1 C2 -156.6(3) . . . .
C10 Fe1 C1 C2 84.86(12) . . . .
C7 Fe1 C1 C2 168.97(11) . . . .
C9 Fe1 C1 C2 49.16(18) . . . .
C4 Fe1 C1 C2 -80.69(10) . . . .
C3 Fe1 C1 C2 -37.25(10) . . . .
C6 Fe1 C1 C5 -113.13(11) . . . .
C2 Fe1 C1 C5 118.62(13) . . . .
C8 Fe1 C1 C5 -38.0(4) . . . .
C10 Fe1 C1 C5 -156.51(10) . . . .
C7 Fe1 C1 C5 -72.41(13) . . . .
C9 Fe1 C1 C5 167.79(14) . . . .
C4 Fe1 C1 C5 37.93(9) . . . .
C3 Fe1 C1 C5 81.38(10) . . . .
C5 Fe1 C1 C11 123.24(17) . . . .
C6 Fe1 C1 C11 10.11(15) . . . .
C2 Fe1 C1 C11 -118.14(17) . . . .
C8 Fe1 C1 C11 85.3(4) . . . .
C10 Fe1 C1 C11 -33.28(16) . . . .
C7 Fe1 C1 C11 50.83(17) . . . .
C9 Fe1 C1 C11 -69.0(2) . . . .
C4 Fe1 C1 C11 161.17(15) . . . .
C3 Fe1 C1 C11 -155.39(15) . . . .
C5 C1 C2 C3 0.05(17) . . . .
C11 C1 C2 C3 178.19(14) . . . .
Fe1 C1 C2 C3 59.71(11) . . . .
C5 C1 C2 Fe1 -59.66(10) . . . .
C11 C1 C2 Fe1 118.48(14) . . . .
C1 Fe1 C2 C3 -119.31(14) . . . .
C5 Fe1 C2 C3 -81.04(10) . . . .
C6 Fe1 C2 C3 167.44(10) . . . .
C8 Fe1 C2 C3 50.4(2) . . . .
C10 Fe1 C2 C3 127.35(11) . . . .
C7 Fe1 C2 C3 -163.0(3) . . . .
C9 Fe1 C2 C3 84.56(12) . . . .
C4 Fe1 C2 C3 -37.17(10) . . . .
C5 Fe1 C2 C1 38.27(9) . . . .
C6 Fe1 C2 C1 -73.26(12) . . . .
C8 Fe1 C2 C1 169.75(15) . . . .
C10 Fe1 C2 C1 -113.34(10) . . . .
C7 Fe1 C2 C1 -43.7(4) . . . .
C9 Fe1 C2 C1 -156.13(10) . . . .
C4 Fe1 C2 C1 82.13(10) . . . .
C3 Fe1 C2 C1 119.31(14) . . . .
C1 C2 C3 C4 0.03(18) . . . .
Fe1 C2 C3 C4 59.03(11) . . . .
C1 C2 C3 Fe1 -59.00(11) . . . .
C1 Fe1 C3 C2 38.06(9) . . . .
C5 Fe1 C3 C2 82.50(10) . . . .
C6 Fe1 C3 C2 -45.0(3) . . . .
C8 Fe1 C3 C2 -154.53(11) . . . .
C10 Fe1 C3 C2 -72.45(12) . . . .
C7 Fe1 C3 C2 172.46(14) . . . .
C9 Fe1 C3 C2 -112.17(11) . . . .
C4 Fe1 C3 C2 119.93(14) . . . .
C1 Fe1 C3 C4 -81.88(10) . . . .
C5 Fe1 C3 C4 -37.43(9) . . . .
C6 Fe1 C3 C4 -164.9(3) . . . .
C2 Fe1 C3 C4 -119.93(14) . . . .
C8 Fe1 C3 C4 85.54(12) . . . .
C10 Fe1 C3 C4 167.61(10) . . . .
C7 Fe1 C3 C4 52.53(19) . . . .
C9 Fe1 C3 C4 127.90(11) . . . .
C2 C3 C4 C5 -0.10(18) . . . .
Fe1 C3 C4 C5 58.79(11) . . . .
C2 C3 C4 Fe1 -58.89(11) . . . .
C1 Fe1 C4 C3 81.49(10) . . . .
C5 Fe1 C4 C3 119.89(14) . . . .
C6 Fe1 C4 C3 172.21(14) . . . .
C2 Fe1 C4 C3 37.10(9) . . . .
C8 Fe1 C4 C3 -111.58(11) . . . .
C10 Fe1 C4 C3 -41.0(3) . . . .
C7 Fe1 C4 C3 -154.34(10) . . . .
C9 Fe1 C4 C3 -71.23(13) . . . .
C1 Fe1 C4 C5 -38.39(9) . . . .
C6 Fe1 C4 C5 52.33(19) . . . .
C2 Fe1 C4 C5 -82.79(10) . . . .
C8 Fe1 C4 C5 128.54(11) . . . .
C10 Fe1 C4 C5 -160.9(3) . . . .
C7 Fe1 C4 C5 85.77(12) . . . .
C9 Fe1 C4 C5 168.88(11) . . . .
C3 Fe1 C4 C5 -119.89(14) . . . .
C3 C4 C5 C1 0.13(18) . . . .
Fe1 C4 C5 C1 59.33(10) . . . .
C3 C4 C5 Fe1 -59.19(11) . . . .
C2 C1 C5 C4 -0.12(17) . . . .
C11 C1 C5 C4 -178.14(14) . . . .
Fe1 C1 C5 C4 -59.85(11) . . . .
C2 C1 C5 Fe1 59.74(10) . . . .
C11 C1 C5 Fe1 -118.29(15) . . . .
C1 Fe1 C5 C4 118.59(13) . . . .
C6 Fe1 C5 C4 -155.45(11) . . . .
C2 Fe1 C5 C4 80.39(11) . . . .
C8 Fe1 C5 C4 -71.42(13) . . . .
C10 Fe1 C5 C4 169.18(16) . . . .
C7 Fe1 C5 C4 -112.57(11) . . . .
C9 Fe1 C5 C4 -37.8(3) . . . .
C3 Fe1 C5 C4 37.09(10) . . . .
C6 Fe1 C5 C1 85.96(11) . . . .
C2 Fe1 C5 C1 -38.20(9) . . . .
C8 Fe1 C5 C1 169.99(10) . . . .
C10 Fe1 C5 C1 50.6(2) . . . .
C7 Fe1 C5 C1 128.84(10) . . . .
C9 Fe1 C5 C1 -156.4(3) . . . .
C4 Fe1 C5 C1 -118.59(13) . . . .
C3 Fe1 C5 C1 -81.50(10) . . . .
C1 Fe1 C6 C7 128.75(11) . . . .
C5 Fe1 C6 C7 84.66(12) . . . .
C2 Fe1 C6 C7 170.59(11) . . . .
C8 Fe1 C6 C7 -37.86(12) . . . .
C10 Fe1 C6 C7 -119.08(16) . . . .
C9 Fe1 C6 C7 -81.48(13) . . . .
C4 Fe1 C6 C7 48.3(2) . . . .
C3 Fe1 C6 C7 -153.3(3) . . . .
C1 Fe1 C6 C10 -112.17(12) . . . .
C5 Fe1 C6 C10 -156.26(11) . . . .
C2 Fe1 C6 C10 -70.33(14) . . . .
C8 Fe1 C6 C10 81.22(13) . . . .
C7 Fe1 C6 C10 119.08(16) . . . .
C9 Fe1 C6 C10 37.60(12) . . . .
C4 Fe1 C6 C10 167.39(14) . . . .
C3 Fe1 C6 C10 -34.2(3) . . . .
C10 C6 C7 C8 -0.3(2) . . . .
Fe1 C6 C7 C8 59.41(13) . . . .
C10 C6 C7 Fe1 -59.70(12) . . . .
C1 Fe1 C7 C6 -72.17(14) . . . .
C5 Fe1 C7 C6 -113.72(11) . . . .
C2 Fe1 C7 C6 -36.2(4) . . . .
C8 Fe1 C7 C6 118.96(17) . . . .
C10 Fe1 C7 C6 37.78(11) . . . .
C9 Fe1 C7 C6 81.41(12) . . . .
C4 Fe1 C7 C6 -157.09(10) . . . .
C3 Fe1 C7 C6 167.06(13) . . . .
C1 Fe1 C7 C8 168.87(12) . . . .
C5 Fe1 C7 C8 127.32(13) . . . .
C6 Fe1 C7 C8 -118.96(17) . . . .
C2 Fe1 C7 C8 -155.2(3) . . . .
C10 Fe1 C7 C8 -81.19(13) . . . .
C9 Fe1 C7 C8 -37.55(12) . . . .
C4 Fe1 C7 C8 83.94(14) . . . .
C3 Fe1 C7 C8 48.1(2) . . . .
C6 C7 C8 C9 0.4(2) . . . .
Fe1 C7 C8 C9 59.83(13) . . . .
C6 C7 C8 Fe1 -59.45(12) . . . .
C1 Fe1 C8 C9 -161.4(3) . . . .
C5 Fe1 C8 C9 167.59(11) . . . .
C6 Fe1 C8 C9 -81.46(13) . . . .
C2 Fe1 C8 C9 50.4(2) . . . .
C10 Fe1 C8 C9 -37.56(12) . . . .
C7 Fe1 C8 C9 -119.10(18) . . . .
C4 Fe1 C8 C9 127.14(12) . . . .
C3 Fe1 C8 C9 84.52(13) . . . .
C1 Fe1 C8 C7 -42.3(4) . . . .
C5 Fe1 C8 C7 -73.31(15) . . . .
C6 Fe1 C8 C7 37.64(13) . . . .
C2 Fe1 C8 C7 169.54(14) . . . .
C10 Fe1 C8 C7 81.54(14) . . . .
C9 Fe1 C8 C7 119.10(18) . . . .
C4 Fe1 C8 C7 -113.76(13) . . . .
C3 Fe1 C8 C7 -156.38(12) . . . .
C7 C8 C9 C10 -0.3(2) . . . .
Fe1 C8 C9 C10 59.39(13) . . . .
C7 C8 C9 Fe1 -59.72(12) . . . .
C1 Fe1 C9 C8 171.42(14) . . . .
C5 Fe1 C9 C8 -42.3(3) . . . .
C6 Fe1 C9 C8 81.42(14) . . . .
C2 Fe1 C9 C8 -154.55(12) . . . .
C10 Fe1 C9 C8 119.21(18) . . . .
C7 Fe1 C9 C8 37.79(13) . . . .
C4 Fe1 C9 C8 -72.42(15) . . . .
C3 Fe1 C9 C8 -112.27(13) . . . .
C1 Fe1 C9 C10 52.2(2) . . . .
C5 Fe1 C9 C10 -161.5(3) . . . .
C6 Fe1 C9 C10 -37.79(13) . . . .
C2 Fe1 C9 C10 86.24(13) . . . .
C8 Fe1 C9 C10 -119.21(18) . . . .
C7 Fe1 C9 C10 -81.43(14) . . . .
C4 Fe1 C9 C10 168.37(12) . . . .
C3 Fe1 C9 C10 128.51(13) . . . .
C8 C9 C10 C6 0.1(2) . . . .
Fe1 C9 C10 C6 59.50(12) . . . .
C8 C9 C10 Fe1 -59.36(13) . . . .
C7 C6 C10 C9 0.1(2) . . . .
Fe1 C6 C10 C9 -59.72(13) . . . .
C7 C6 C10 Fe1 59.82(12) . . . .
C1 Fe1 C10 C9 -154.61(12) . . . .
C5 Fe1 C10 C9 169.89(15) . . . .
C6 Fe1 C10 C9 119.05(18) . . . .
C2 Fe1 C10 C9 -111.05(13) . . . .
C8 Fe1 C10 C9 37.55(13) . . . .
C7 Fe1 C10 C9 81.47(14) . . . .
C4 Fe1 C10 C9 -38.3(3) . . . .
C3 Fe1 C10 C9 -70.68(15) . . . .
C1 Fe1 C10 C6 86.34(13) . . . .
C5 Fe1 C10 C6 50.8(2) . . . .
C2 Fe1 C10 C6 129.90(12) . . . .
C8 Fe1 C10 C6 -81.50(13) . . . .
C7 Fe1 C10 C6 -37.58(12) . . . .
C9 Fe1 C10 C6 -119.05(18) . . . .
C4 Fe1 C10 C6 -157.4(3) . . . .
C3 Fe1 C10 C6 170.27(11) . . . .
C14 N1 C11 C12 -0.3(2) . . . .
C14 N1 C11 C1 178.28(14) . . . .
C2 C1 C11 N1 -2.8(2) . . . .
C5 C1 C11 N1 174.90(14) . . . .
Fe1 C1 C11 N1 84.70(16) . . . .
C2 C1 C11 C12 175.75(14) . . . .
C5 C1 C11 C12 -6.5(2) . . . .
Fe1 C1 C11 C12 -96.72(16) . . . .
N1 C11 C12 C13 -0.8(2) . . . .
C1 C11 C12 C13 -179.36(13) . . . .
C14 N2 C13 C12 -1.3(2) . . . .
C14 N2 C13 N3 178.66(13) . . . .
C11 C12 C13 N2 1.7(2) . . . .
C11 C12 C13 N3 -178.22(13) . . . .
C17 N3 C13 N2 7.4(2) . . . .
C15 N3 C13 N2 -171.93(15) . . . .
C17 N3 C13 C12 -172.69(15) . . . .
C15 N3 C13 C12 8.0(2) . . . .
C11 N1 C14 N2 0.9(3) . . . .
C13 N2 C14 N1 0.0(3) . . . .
C17 N3 C15 C16 -0.70(19) . . . .
C13 N3 C15 C16 178.70(15) . . . .
N3 C15 C16 N4 0.4(2) . . . .
C17 N4 C16 C15 0.0(2) . . . .
C16 N4 C17 N3 -0.5(2) . . . .
C15 N3 C17 N4 0.8(2) . . . .
C13 N3 C17 N4 -178.65(15) . . . .
